data_4512497
loop_
_publ_author_name
'Tidey, Jeremiah P.'
'O'Connor, Alice E'
'Markevich, Alexander'
'Bichoutskaia, Elena'
'Cavan, Joseph J. P.'
'Lawrance, Geoffrey A.'
'Wong, Henry L. S.'
'McMaster, Jonathan'
'Schr\"oder, Martin'
'Blake, Alexander J.'

_publ_section_title
;
 Epitaxial Retrieval of a Disappearing Polymorph.
;
_journal_issue 1
_journal_name_full 'Crystal growth &amp; design'
_journal_page_first 115
_journal_page_last 123
_journal_paper_doi 10.1021/cg500967w
_journal_volume 15
_journal_year 2015
_chemical_formula_moiety 'C6 H12 Cl2 O Pd S2'
_chemical_formula_sum 'C6 H12 Cl2 O Pd S2'
_chemical_formula_weight 341.58
_chemical_name_systematic
;
 ?
;
_space_group_crystal_system monoclinic
_space_group_IT_number 14
_space_group_name_Hall '-P 2ybc'
_space_group_name_H-M_alt 'P 1 21/c 1'
_symmetry_space_group_name_Hall '-P 2ybc'
_symmetry_space_group_name_H-M 'P 1 21/c 1'
_atom_sites_solution_hydrogens geom
_atom_sites_solution_primary direct
_atom_sites_solution_secondary difmap
_audit_creation_date 2014-06-02
_audit_creation_method
;
Olex2 1.2
(compiled 2014.03.20 svn.r2914 for OlexSys, GUI svn.r4816)
;
_cell_angle_alpha 90
_cell_angle_beta 92.424(4)
_cell_angle_gamma 90
_cell_formula_units_Z 4
_cell_length_a 9.3451(4)
_cell_length_b 12.6701(5)
_cell_length_c 9.0724(4)
_cell_measurement_reflns_used 1698
_cell_measurement_temperature 293(2)
_cell_measurement_theta_max 27.4720
_cell_measurement_theta_min 3.5500
_cell_volume 1073.24(8)
_computing_cell_refinement
;
CrysAlisPro, Agilent Technologies,
Version 1.171.36.28 (release 01-02-2013 CrysAlis171 .NET)
(compiled Feb  1 2013,16:14:44)
;
_computing_data_collection
;
CrysAlisPro, Agilent Technologies,
Version 1.171.36.28 (release 01-02-2013 CrysAlis171 .NET)
(compiled Feb  1 2013,16:14:44)
;
_computing_data_reduction
;
CrysAlisPro, Agilent Technologies,
Version 1.171.36.28 (release 01-02-2013 CrysAlis171 .NET)
(compiled Feb  1 2013,16:14:44)
;
_computing_molecular_graphics 'Olex2 (Dolomanov et al., 2009)'
_computing_publication_material 'Olex2 (Dolomanov et al., 2009)'
_computing_structure_refinement 'ShelXL (Sheldrick, 2008)'
_computing_structure_solution 'ShelXS (Sheldrick, 2008)'
_diffrn_ambient_temperature 293(2)
_diffrn_detector_area_resol_mean 16.1592
_diffrn_measured_fraction_theta_full 0.995
_diffrn_measured_fraction_theta_max 0.885
_diffrn_measurement_device_type 'SuperNova, Single source at offset, Eos'
_diffrn_measurement_method '\w scans'
_diffrn_orient_matrix_UB_11 -0.0346579000
_diffrn_orient_matrix_UB_12 0.0095197000
_diffrn_orient_matrix_UB_13 0.0668285000
_diffrn_orient_matrix_UB_21 0.0033783000
_diffrn_orient_matrix_UB_22 0.0551342000
_diffrn_orient_matrix_UB_23 -0.0129387000
_diffrn_orient_matrix_UB_31 -0.0675207000
_diffrn_orient_matrix_UB_32 -0.0020370000
_diffrn_orient_matrix_UB_33 -0.0385722000
_diffrn_radiation_monochromator mirror
_diffrn_radiation_type MoK\a
_diffrn_radiation_wavelength 0.71073
_diffrn_reflns_av_R_equivalents 0.0225
_diffrn_reflns_av_unetI/netI 0.0436
_diffrn_reflns_Laue_measured_fraction_full 0.995
_diffrn_reflns_Laue_measured_fraction_max 0.885
_diffrn_reflns_limit_h_max 12
_diffrn_reflns_limit_h_min -8
_diffrn_reflns_limit_k_max 16
_diffrn_reflns_limit_k_min -16
_diffrn_reflns_limit_l_max 10
_diffrn_reflns_limit_l_min -11
_diffrn_reflns_number 3628
_diffrn_reflns_point_group_measured_fraction_full 0.995
_diffrn_reflns_point_group_measured_fraction_max 0.885
_diffrn_reflns_theta_full 25.242
_diffrn_reflns_theta_max 28.086
_diffrn_reflns_theta_min 3.216
_diffrn_source 'SuperNova (Mo) X-ray Source'
_exptl_absorpt_coefficient_mu 2.568
_exptl_absorpt_correction_T_max 0.961
_exptl_absorpt_correction_T_min 0.821
_exptl_absorpt_correction_type gaussian
_exptl_absorpt_process_details
;
CrysAlisPro, Agilent Technologies,
Version 1.171.36.28 (release 01-02-2013 CrysAlis171 .NET)
(compiled Feb  1 2013,16:14:44)
Numerical absorption correction based on gaussian integration over
            a multifaceted crystal model
;
_exptl_crystal_colour orange
_exptl_crystal_density_diffrn 2.114
_exptl_crystal_density_method 'not measured'
_exptl_crystal_description block
_exptl_crystal_F_000 672
_exptl_crystal_size_max 0.1179
_exptl_crystal_size_mid 0.0744
_exptl_crystal_size_min 0.0538
_refine_diff_density_max 0.483
_refine_diff_density_min -0.564
_refine_diff_density_rms 0.106
_refine_ls_extinction_method none
_refine_ls_goodness_of_fit_ref 1.026
_refine_ls_hydrogen_treatment constr
_refine_ls_matrix_type full
_refine_ls_number_parameters 109
_refine_ls_number_reflns 2313
_refine_ls_number_restraints 0
_refine_ls_restrained_S_all 1.026
_refine_ls_R_factor_all 0.0445
_refine_ls_R_factor_gt 0.0332
_refine_ls_shift/su_max 0.001
_refine_ls_shift/su_mean 0.000
_refine_ls_structure_factor_coef Fsqd
_refine_ls_weighting_details
;
 w=1/[\s^2^(Fo^2^)+(0.0188P)^2^]
 where P=(Fo^2^+2Fc^2^)/3
;
_refine_ls_weighting_scheme calc
_refine_ls_wR_factor_gt 0.0601
_refine_ls_wR_factor_ref 0.0673
_reflns_Friedel_coverage 0.000
_reflns_number_gt 1875
_reflns_number_total 2313
_reflns_threshold_expression 'I > 2\s(I)'
_cod_data_source_file cg500967w_si_002.cif
_cod_data_source_block bEpitaxy
_cod_depositor_comments 'Adding full bibliography for 4512492--4512497.cif.'
_cod_original_cell_volume 1073.25(8)
_cod_database_code 4512497
_shelxl_version_number 2012-9
_chemical_oxdiff_formula 'C6 H12 Cl2 O1 Pd1 S2'
_chemical_oxdiff_usercomment 'block from growth 2, mounted in grease on micromount.'
_shelx_space_group_comment
;
The symmetry employed for this shelxl refinement is uniquely defined
by the following loop, which should always be used as a source of
symmetry information in preference to the above space-group names.
They are only intended as comments.
;
_reflns_odcompleteness_completeness 99.09
_reflns_odcompleteness_iscentric 1
_reflns_odcompleteness_theta 26.32
_olex2_refinement_description
;
1. Fixed Uiso
 At 1.2 times of:
  All C(H,H) groups
2.a Secondary CH2 refined with riding coordinates:
 C6(H6A,H6B), C8(H8A,H8B), C9(H9A,H9B), C5(H5A,H5B), C2(H2A,H2B), C3(H3A,H3B)
;

loop_
_space_group_symop_operation_xyz
'x, y, z'
'-x, y+1/2, -z+1/2'
'-x, -y, -z'
'x, -y-1/2, z-1/2'

loop_
_atom_site_aniso_label
_atom_site_aniso_U_11
_atom_site_aniso_U_22
_atom_site_aniso_U_33
_atom_site_aniso_U_23
_atom_site_aniso_U_13
_atom_site_aniso_U_12
Pd1 0.0307(2) 0.0250(2) 0.0269(2) 0.0028(1) 0.0032(1) 0.0007(1)
Cl1 0.0630(7) 0.0267(5) 0.0528(7) 0.0089(5) 0.0083(6) -0.0011(5)
Cl2 0.0477(6) 0.0550(7) 0.0349(6) -0.0006(5) 0.0107(5) -0.0039(6)
S4 0.0356(6) 0.0309(5) 0.0325(6) -0.0003(4) 0.0077(4) 0.0051(4)
S7 0.0436(6) 0.0243(5) 0.0336(6) -0.0016(4) 0.0014(5) -0.0037(4)
O1 0.0457(17) 0.0324(16) 0.0418(17) -0.0051(13) 0.0014(14) 0.0100(13)
C2 0.038(2) 0.040(3) 0.040(3) -0.008(2) -0.0036(19) -0.002(2)
C3 0.049(3) 0.036(2) 0.037(2) -0.009(2) -0.001(2) 0.004(2)
C5 0.057(3) 0.037(2) 0.033(2) 0.0081(19) 0.016(2) 0.000(2)
C6 0.048(2) 0.036(2) 0.037(2) 0.0080(19) 0.005(2) -0.011(2)
C8 0.052(3) 0.031(2) 0.050(3) -0.008(2) 0.002(2) 0.008(2)
C9 0.035(2) 0.045(3) 0.054(3) -0.011(2) 0.008(2) 0.003(2)

loop_
_atom_site_label
_atom_site_type_symbol
_atom_site_thermal_displace_type
_atom_site_fract_x
_atom_site_fract_y
_atom_site_fract_z
_atom_site_occupancy
_atom_site_U_iso_or_equiv
_atom_site_calc_flag
_atom_site_refinement_flags
Pd1 Pd Uani 0.18045(3) 0.50577(2) 0.05808(3) 1.000 0.0275(1) d .
Cl1 Cl Uani 0.21027(12) 0.68695(8) 0.04372(12) 1.000 0.0473(4) d .
Cl2 Cl Uani 0.23249(11) 0.47643(9) -0.18706(12) 1.000 0.0456(4) d .
S4 S Uani 0.12566(10) 0.53092(8) 0.29725(11) 1.000 0.0328(3) d .
S7 S Uani 0.16612(11) 0.32916(8) 0.08945(11) 1.000 0.0338(3) d .
O1 O Uani 0.4170(3) 0.4131(2) 0.3231(3) 1.000 0.0400(10) d .
C2 C Uani 0.4240(4) 0.5255(3) 0.3238(5) 1.000 0.0395(16) d .
C3 C Uani 0.2921(4) 0.5700(3) 0.3907(5) 1.000 0.0408(14) d .
C5 C Uani 0.1018(5) 0.3983(3) 0.3712(4) 1.000 0.0419(14) d .
C6 C Uani 0.0621(4) 0.3197(3) 0.2531(4) 1.000 0.0402(12) d .
C8 C Uani 0.3451(4) 0.2817(3) 0.1441(5) 1.000 0.0443(16) d .
C9 C Uani 0.4564(4) 0.3620(3) 0.1914(5) 1.000 0.0445(16) d .
H2A H Uiso 0.43070 0.55120 0.22370 1.000 0.0470 c R
H2B H Uiso 0.50870 0.54840 0.38050 1.000 0.0470 c R
H3A H Uiso 0.29830 0.64650 0.38990 1.000 0.0490 c R
H3B H Uiso 0.29060 0.54760 0.49290 1.000 0.0490 c R
H5A H Uiso 0.19010 0.37600 0.42220 1.000 0.0500 c R
H5B H Uiso 0.02740 0.39980 0.44260 1.000 0.0500 c R
H6A H Uiso -0.03830 0.32900 0.22450 1.000 0.0490 c R
H6B H Uiso 0.07340 0.24930 0.29380 1.000 0.0490 c R
H8A H Uiso 0.33570 0.23220 0.22470 1.000 0.0530 c R
H8B H Uiso 0.38140 0.24250 0.06180 1.000 0.0530 c R
H9A H Uiso 0.54830 0.32740 0.20790 1.000 0.0540 c R
H9B H Uiso 0.46590 0.41390 0.11390 1.000 0.0540 c R

loop_
_atom_type_symbol
_atom_type_description
_atom_type_scat_dispersion_real
_atom_type_scat_dispersion_imag
_atom_type_scat_source
C C 0.0033 0.0016 ' International Tables Vol C Tables 4.2.6.8 and 6.1.1.4'
H H 0.0000 0.0000 ' International Tables Vol C Tables 4.2.6.8 and 6.1.1.4'
Cl Cl 0.1484 0.1585 ' International Tables Vol C Tables 4.2.6.8 and 6.1.1.4'
O O 0.0106 0.0060 ' International Tables Vol C Tables 4.2.6.8 and 6.1.1.4'
Pd Pd -0.9988 1.0072 ' International Tables Vol C Tables 4.2.6.8 and 6.1.1.4'
S S 0.1246 0.1234 ' International Tables Vol C Tables 4.2.6.8 and 6.1.1.4'

loop_
_exptl_crystal_face_index_h
_exptl_crystal_face_index_k
_exptl_crystal_face_index_l
_exptl_crystal_face_perp_dist
_exptl_oxdiff_crystal_face_indexfrac_h
_exptl_oxdiff_crystal_face_indexfrac_k
_exptl_oxdiff_crystal_face_indexfrac_l
_exptl_oxdiff_crystal_face_x
_exptl_oxdiff_crystal_face_y
_exptl_oxdiff_crystal_face_z
-13 0 4 0.0475 -13.0000 0.0000 4.0000 0.7179 -0.0957 0.7235
13 -1 -3 0.0545 13.0000 -1.0000 -3.0000 -0.6606 0.0276 -0.7600
-1 12 9 0.0238 -1.0000 12.0000 9.0000 0.7504 0.5418 -0.3041
0 18 1 0.0313 -0.0000 18.0000 1.0000 0.2382 0.9795 -0.0752
0 -3 -13 0.0169 0.0000 -3.0000 -13.0000 -0.8973 0.0028 0.5075
-1 -17 4 0.0312 -1.0000 -17.0000 4.0000 0.1401 -0.9924 -0.0521
0 -6 12 0.0337 -0.0000 -6.0000 12.0000 0.7448 -0.4861 -0.4506
-9 12 -5 0.0464 -9.0000 12.0000 -5.0000 0.0920 0.6959 0.7761

loop_
_geom_angle_atom_site_label_1
_geom_angle_atom_site_label_2
_geom_angle_atom_site_label_3
_geom_angle
_geom_angle_site_symmetry_3
_geom_angle_publ_flag
Cl1 Pd1 Pd1 98.13(3) 3_565 ?
Cl2 Pd1 Pd1 86.74(3) 3_565 ?
S4 Pd1 Pd1 92.31(3) 3_565 ?
S7 Pd1 Pd1 86.27(3) 3_565 ?
O1 Pd1 Pd1 142.01(5) 3_565 ?
Cl1 Pd1 O1 107.76(5) . ?
Cl2 Pd1 O1 117.66(5) . ?
S4 Pd1 O1 62.61(5) . ?
S7 Pd1 O1 67.05(5) . ?
Cl1 Pd1 Cl2 94.25(4) . yes
Cl1 Pd1 S4 86.98(4) . yes
Cl1 Pd1 S7 174.80(4) . yes
Cl2 Pd1 S4 178.54(4) . yes
Cl2 Pd1 S7 88.74(4) . yes
S4 Pd1 S7 90.10(4) . yes
Pd1 S4 C3 105.18(14) . yes
Pd1 S4 C5 104.93(13) . yes
C3 S4 C5 101.28(19) . yes
Pd1 S7 C6 101.85(13) . yes
Pd1 S7 C8 107.56(13) . yes
C6 S7 C8 105.82(19) . yes
C2 O1 C9 116.5(3) . yes
O1 C2 C3 109.7(3) . yes
S4 C3 C2 114.3(3) . yes
S4 C5 C6 112.3(3) . yes
S7 C6 C5 114.6(3) . yes
S7 C8 C9 118.0(3) . yes
O1 C9 C8 110.3(3) . yes
O1 C2 H2A 110.00 . no
O1 C2 H2B 110.00 . no
C3 C2 H2A 110.00 . no
C3 C2 H2B 110.00 . no
H2A C2 H2B 108.00 . no
S4 C3 H3A 109.00 . no
S4 C3 H3B 109.00 . no
C2 C3 H3A 109.00 . no
C2 C3 H3B 109.00 . no
H3A C3 H3B 108.00 . no
S4 C5 H5A 109.00 . no
S4 C5 H5B 109.00 . no
C6 C5 H5A 109.00 . no
C6 C5 H5B 109.00 . no
H5A C5 H5B 108.00 . no
S7 C6 H6A 109.00 . no
S7 C6 H6B 109.00 . no
C5 C6 H6A 109.00 . no
C5 C6 H6B 109.00 . no
H6A C6 H6B 108.00 . no
S7 C8 H8A 108.00 . no
S7 C8 H8B 108.00 . no
C9 C8 H8A 108.00 . no
C9 C8 H8B 108.00 . no
H8A C8 H8B 107.00 . no
O1 C9 H9A 110.00 . no
O1 C9 H9B 110.00 . no
C8 C9 H9A 110.00 . no
C8 C9 H9B 110.00 . no
H9A C9 H9B 108.00 . no

loop_
_geom_bond_atom_site_label_1
_geom_bond_atom_site_label_2
_geom_bond_distance
_geom_bond_site_symmetry_2
_geom_bond_publ_flag
Pd1 Pd1 3.4937(6) 3_565 ?
Pd1 Cl1 2.3168(11) . yes
Pd1 Cl2 2.3265(11) . yes
Pd1 S4 2.2729(10) . yes
Pd1 S7 2.2604(10) . yes
Pd1 O1 3.406(3) . ?
S4 C3 1.809(4) . yes
S4 C5 1.827(4) . yes
S7 C6 1.813(4) . yes
S7 C8 1.826(4) . yes
O1 C2 1.426(5) . yes
O1 C9 1.421(5) . yes
C2 C3 1.506(6) . no
C5 C6 1.498(5) . no
C8 C9 1.504(5) . no
C2 H2A 0.9700 . no
C2 H2B 0.9700 . no
C3 H3A 0.9700 . no
C3 H3B 0.9700 . no
C5 H5A 0.9700 . no
C5 H5B 0.9700 . no
C6 H6A 0.9700 . no
C6 H6B 0.9700 . no
C8 H8A 0.9700 . no
C8 H8B 0.9700 . no
C9 H9A 0.9700 . no
C9 H9B 0.9700 . no

loop_
_geom_torsion_atom_site_label_1
_geom_torsion_atom_site_label_2
_geom_torsion_atom_site_label_3
_geom_torsion_atom_site_label_4
_geom_torsion
_geom_torsion_publ_flag
O1 C2 C3 S4 -58.2(4) no
C5 S4 C3 C2 79.6(3) no
C3 S4 C5 C6 -133.6(3) no
S4 C5 C6 S7 44.7(4) no
C8 S7 C6 C5 71.0(3) no
C6 S7 C8 C9 -94.8(4) no
S7 C8 C9 O1 64.9(4) no
C2 O1 C9 C8 -131.2(3) no
C9 O1 C2 C3 135.8(4) no
Cl1 Pd1 S4 C3 -69.71(13) no
Cl1 Pd1 S4 C5 -176.10(16) no
S7 Pd1 S4 C3 105.99(13) no
S7 Pd1 S4 C5 -0.39(16) no
Cl2 Pd1 S7 C6 -159.75(13) no
Cl2 Pd1 S7 C8 89.25(16) no
S4 Pd1 S7 C6 19.37(13) no
S4 Pd1 S7 C8 -91.64(15) no
Pd1 S4 C3 C2 -29.5(3) no
Pd1 S4 C5 C6 -24.3(3) no
Pd1 S7 C6 C5 -41.4(3) no
Pd1 S7 C8 C9 13.4(4) no
